data_7013356
loop_
_publ_author_name
'Marilyn M. Olmstead'
'Ana de Bettencourt-Dias'
'Hon Man Lee'
'David Pham'
'Alan L. Balch'

_publ_section_title
;
 Interactions of metalloporphyrins as donors with the electron
 acceptors C60, tetracyanoquinomethane (TCNQ) and
 trinitrofluorenylidenemalonitrile
;
_journal_issue 16
_journal_name_full 'Dalton Trans.'
_journal_page_first 3227
_journal_page_last 3232
_journal_paper_doi 10.1039/b306714a
_journal_year 2003
_chemical_formula_sum 'C84 H92 Cu2 N12'
_chemical_formula_weight 1396.78
_chemical_name_common 2{Cu(OEP)}.TCNQ
_space_group_IT_number 14
_symmetry_cell_setting monoclinic
_symmetry_space_group_name_Hall '-P 2ybc'
_symmetry_space_group_name_H-M 'P 1 21/c 1'
_atom_sites_solution_hydrogens geom
_atom_sites_solution_primary direct
_atom_sites_solution_secondary difmap
_audit_creation_method SHELXL-97
_cell_angle_alpha 90.00
_cell_angle_beta 91.02(2)
_cell_angle_gamma 90.00
_cell_formula_units_Z 2
_cell_length_a 11.343(2)
_cell_length_b 14.142(4)
_cell_length_c 21.723(9)
_cell_measurement_reflns_used 993
_cell_measurement_temperature 93(2)
_cell_measurement_theta_max 20
_cell_measurement_theta_min 3.5
_cell_volume 3484.1(19)
_computing_cell_refinement 'SAINT 6.22 (Bruker, 2002)'
_computing_data_collection 'SMART 5.054 (Bruker, 2002)'
_computing_data_reduction 'SAINT 6.22 (Bruker, 2002)'
_computing_molecular_graphics 'SHELXTL 5.1, XP (Sheldrick, 1994)'
_computing_publication_material 'SHELXS-97 (Sheldrick, 1990)'
_computing_structure_refinement 'SHELXL-97 (Sheldrick, 1997)'
_computing_structure_solution 'SHELXS-97 (Sheldrick, 1990)'
_diffrn_ambient_temperature 93(2)
_diffrn_detector_area_resol_mean 8.3
_diffrn_measured_fraction_theta_full 0.978
_diffrn_measured_fraction_theta_max 0.978
_diffrn_measurement_device_type 'Bruker SMART 1000'
_diffrn_measurement_method \w
_diffrn_radiation_monochromator graphite
_diffrn_radiation_source 'normal-focus sealed tube'
_diffrn_radiation_type MoK\a
_diffrn_radiation_wavelength 0.71073
_diffrn_reflns_av_R_equivalents 0.074
_diffrn_reflns_av_sigmaI/netI 0.0246
_diffrn_reflns_limit_h_max 13
_diffrn_reflns_limit_h_min -13
_diffrn_reflns_limit_k_max 17
_diffrn_reflns_limit_k_min -17
_diffrn_reflns_limit_l_max 26
_diffrn_reflns_limit_l_min -26
_diffrn_reflns_number 47174
_diffrn_reflns_theta_full 25.36
_diffrn_reflns_theta_max 25.36
_diffrn_reflns_theta_min 1.80
_diffrn_standards_number 0
_exptl_absorpt_coefficient_mu 0.667
_exptl_absorpt_correction_T_max 0.8804
_exptl_absorpt_correction_T_min 0.7272
_exptl_absorpt_correction_type multi-scan
_exptl_absorpt_process_details 'SADABS 2.03 (Sheldrick, 2002)'
_exptl_crystal_colour 'dark red'
_exptl_crystal_density_diffrn 1.331
_exptl_crystal_density_method 'not measured'
_exptl_crystal_description rod
_exptl_crystal_F_000 1476
_exptl_crystal_size_max 0.51
_exptl_crystal_size_mid 0.23
_exptl_crystal_size_min 0.20
_refine_diff_density_max 1.124
_refine_diff_density_min -1.041
_refine_diff_density_rms 0.110
_refine_ls_extinction_method none
_refine_ls_goodness_of_fit_ref 1.206
_refine_ls_hydrogen_treatment constr
_refine_ls_matrix_type full
_refine_ls_number_parameters 450
_refine_ls_number_reflns 6239
_refine_ls_number_restraints 0
_refine_ls_restrained_S_all 1.206
_refine_ls_R_factor_all 0.0665
_refine_ls_R_factor_gt 0.0633
_refine_ls_shift/su_max 0.000
_refine_ls_shift/su_mean 0.000
_refine_ls_structure_factor_coef Fsqd
_refine_ls_weighting_details 'calc w=1/[\s^2^(Fo^2^)+(0.0000P)^2^+26.0728P] where P=(Fo^2^+2Fc^2^)/3'
_refine_ls_weighting_scheme calc
_refine_ls_wR_factor_gt 0.1637
_refine_ls_wR_factor_ref 0.1651
_reflns_number_gt 5746
_reflns_number_total 6239
_reflns_threshold_expression >2sigma(I)
_cod_data_source_file b306714a.txt
_cod_data_source_block dp08d
_cod_original_cell_volume 3484.0(18)
_cod_original_sg_symbol_H-M 'P 21/c'
_cod_database_code 7013356

loop_
_symmetry_equiv_pos_as_xyz
'x, y, z'
'-x, y+1/2, -z+1/2'
'-x, -y, -z'
'x, -y-1/2, z-1/2'

loop_
_atom_site_label
_atom_site_type_symbol
_atom_site_fract_x
_atom_site_fract_y
_atom_site_fract_z
_atom_site_U_iso_or_equiv
_atom_site_adp_type
_atom_site_occupancy
_atom_site_symmetry_multiplicity
_atom_site_calc_flag
_atom_site_refinement_flags
_atom_site_disorder_assembly
_atom_site_disorder_group
Cu1 Cu 0.29989(5) 0.45690(4) 0.49287(2) 0.01051(16) Uani 1 1 d . . .
N1 N 0.2140(3) 0.3320(3) 0.49222(16) 0.0111(7) Uani 1 1 d . . .
N2 N 0.3288(3) 0.4444(3) 0.58366(17) 0.0129(8) Uani 1 1 d . . .
N3 N 0.3825(3) 0.5822(3) 0.49330(17) 0.0120(8) Uani 1 1 d . . .
N4 N 0.2620(3) 0.4731(3) 0.40268(17) 0.0124(8) Uani 1 1 d . . .
C1 C 0.1991(4) 0.2729(3) 0.5417(2) 0.0121(9) Uani 1 1 d . . .
C2 C 0.1410(4) 0.1863(3) 0.5222(2) 0.0149(9) Uani 1 1 d . . .
C3 C 0.1192(4) 0.1951(3) 0.4601(2) 0.0143(9) Uani 1 1 d . . .
C4 C 0.1639(4) 0.2866(3) 0.4425(2) 0.0125(9) Uani 1 1 d . . .
C5 C 0.1548(4) 0.3252(3) 0.3838(2) 0.0149(9) Uani 1 1 d . . .
H5A H 0.1150 0.2884 0.3533 0.018 Uiso 1 1 calc R . .
C6 C 0.1983(4) 0.4121(3) 0.3653(2) 0.0122(9) Uani 1 1 d . . .
C7 C 0.1879(4) 0.4494(3) 0.3033(2) 0.0153(9) Uani 1 1 d . . .
C8 C 0.2486(4) 0.5332(3) 0.3027(2) 0.0152(9) Uani 1 1 d . . .
C9 C 0.2932(4) 0.5471(3) 0.3655(2) 0.0133(9) Uani 1 1 d . . .
C10 C 0.3566(4) 0.6256(3) 0.3850(2) 0.0139(9) Uani 1 1 d . . .
H10A H 0.3737 0.6721 0.3549 0.017 Uiso 1 1 calc R . .
C11 C 0.3973(4) 0.6424(3) 0.4447(2) 0.0138(9) Uani 1 1 d . . .
C12 C 0.4622(4) 0.7260(3) 0.4643(2) 0.0140(9) Uani 1 1 d . . .
C13 C 0.4877(4) 0.7159(3) 0.5252(2) 0.0134(9) Uani 1 1 d . . .
C14 C 0.4377(4) 0.6256(3) 0.5431(2) 0.0141(9) Uani 1 1 d . . .
C15 C 0.4411(4) 0.5905(3) 0.6024(2) 0.0143(9) Uani 1 1 d . . .
H15A H 0.4834 0.6262 0.6325 0.017 Uiso 1 1 calc R . .
C16 C 0.3878(4) 0.5073(3) 0.6217(2) 0.0153(9) Uani 1 1 d . . .
C17 C 0.3839(4) 0.4771(3) 0.6853(2) 0.0151(9) Uani 1 1 d . . .
C18 C 0.3219(4) 0.3944(3) 0.6858(2) 0.0150(9) Uani 1 1 d . . .
C19 C 0.2904(4) 0.3739(3) 0.6218(2) 0.0142(9) Uani 1 1 d . . .
C20 C 0.2308(4) 0.2935(3) 0.6020(2) 0.0137(9) Uani 1 1 d . . .
H20A H 0.2099 0.2487 0.6326 0.016 Uiso 1 1 calc R . .
C21 C 0.1140(4) 0.1031(3) 0.5627(2) 0.0181(10) Uani 1 1 d . . .
H21A H 0.0522 0.0643 0.5422 0.022 Uiso 1 1 calc R . .
H21B H 0.0817 0.1268 0.6018 0.022 Uiso 1 1 calc R . .
C22 C 0.2206(4) 0.0398(3) 0.5775(2) 0.0203(10) Uani 1 1 d . . .
H22A H 0.1944 -0.0167 0.5994 0.031 Uiso 1 1 calc R . .
H22B H 0.2773 0.0747 0.6035 0.031 Uiso 1 1 calc R . .
H22C H 0.2583 0.0211 0.5391 0.031 Uiso 1 1 calc R . .
C23 C 0.0634(4) 0.1240(3) 0.4172(2) 0.0197(10) Uani 1 1 d . . .
H23A H 0.0316 0.1571 0.3804 0.024 Uiso 1 1 calc R . .
H23B H -0.0033 0.0932 0.4381 0.024 Uiso 1 1 calc R . .
C24 C 0.1506(5) 0.0481(4) 0.3969(2) 0.0261(11) Uani 1 1 d . . .
H24A H 0.1125 0.0070 0.3662 0.039 Uiso 1 1 calc R . .
H24B H 0.1755 0.0103 0.4326 0.039 Uiso 1 1 calc R . .
H24C H 0.2196 0.0784 0.3789 0.039 Uiso 1 1 calc R . .
C25 C 0.1167(4) 0.4056(4) 0.2517(2) 0.0190(10) Uani 1 1 d . . .
H25A H 0.1346 0.3371 0.2500 0.023 Uiso 1 1 calc R . .
H25B H 0.1407 0.4341 0.2123 0.023 Uiso 1 1 calc R . .
C26 C -0.0166(4) 0.4186(4) 0.2588(2) 0.0251(11) Uani 1 1 d . . .
H26A H -0.0584 0.3858 0.2252 0.038 Uiso 1 1 calc R . .
H26B H -0.0358 0.4861 0.2574 0.038 Uiso 1 1 calc R . .
H26C H -0.0408 0.3922 0.2983 0.038 Uiso 1 1 calc R . .
C27 C 0.2686(5) 0.5973(4) 0.2487(2) 0.0221(11) Uani 1 1 d . . .
H27A H 0.2920 0.5584 0.2131 0.027 Uiso 1 1 calc R . .
H27B H 0.3349 0.6404 0.2589 0.027 Uiso 1 1 calc R . .
C28 C 0.1615(6) 0.6563(4) 0.2302(3) 0.0327(13) Uani 1 1 d . . .
H28A H 0.1780 0.6911 0.1923 0.049 Uiso 1 1 calc R . .
H28B H 0.1439 0.7012 0.2631 0.049 Uiso 1 1 calc R . .
H28C H 0.0935 0.6146 0.2232 0.049 Uiso 1 1 calc R . .
C29 C 0.4899(4) 0.8100(3) 0.4242(2) 0.0179(10) Uani 1 1 d . . .
H29A H 0.5008 0.7882 0.3814 0.021 Uiso 1 1 calc R . .
H29B H 0.5649 0.8388 0.4387 0.021 Uiso 1 1 calc R . .
C30 C 0.3924(5) 0.8849(4) 0.4250(2) 0.0269(12) Uani 1 1 d . . .
H30A H 0.4157 0.9393 0.4000 0.040 Uiso 1 1 calc R . .
H30B H 0.3798 0.9056 0.4675 0.040 Uiso 1 1 calc R . .
H30C H 0.3191 0.8579 0.4081 0.040 Uiso 1 1 calc R . .
C31 C 0.5537(4) 0.7820(3) 0.5679(2) 0.0155(9) Uani 1 1 d . . .
H31A H 0.6053 0.8232 0.5432 0.019 Uiso 1 1 calc R . .
H31B H 0.6048 0.7443 0.5960 0.019 Uiso 1 1 calc R . .
C32 C 0.4727(4) 0.8441(4) 0.6062(2) 0.0224(11) Uani 1 1 d . . .
H32A H 0.5204 0.8859 0.6325 0.034 Uiso 1 1 calc R . .
H32B H 0.4232 0.8039 0.6319 0.034 Uiso 1 1 calc R . .
H32C H 0.4224 0.8822 0.5787 0.034 Uiso 1 1 calc R . .
C33 C 0.4330(4) 0.5326(3) 0.7387(2) 0.0180(10) Uani 1 1 d . . .
H33A H 0.5108 0.5588 0.7277 0.022 Uiso 1 1 calc R . .
H33B H 0.4451 0.4898 0.7744 0.022 Uiso 1 1 calc R . .
C34 C 0.3512(5) 0.6134(4) 0.7570(2) 0.0238(11) Uani 1 1 d . . .
H34A H 0.3871 0.6488 0.7914 0.036 Uiso 1 1 calc R . .
H34B H 0.2753 0.5875 0.7697 0.036 Uiso 1 1 calc R . .
H34C H 0.3389 0.6558 0.7218 0.036 Uiso 1 1 calc R . .
C35 C 0.2914(4) 0.3348(3) 0.7405(2) 0.0174(10) Uani 1 1 d . . .
H35A H 0.2093 0.3120 0.7354 0.021 Uiso 1 1 calc R . .
H35B H 0.2953 0.3746 0.7780 0.021 Uiso 1 1 calc R . .
C36 C 0.3735(4) 0.2493(4) 0.7494(2) 0.0223(11) Uani 1 1 d . . .
H36A H 0.3480 0.2123 0.7849 0.034 Uiso 1 1 calc R . .
H36B H 0.4544 0.2714 0.7566 0.034 Uiso 1 1 calc R . .
H36C H 0.3704 0.2097 0.7124 0.034 Uiso 1 1 calc R . .
N5 N 0.2015(4) 0.7726(3) 0.5655(3) 0.0344(12) Uani 1 1 d . . .
N6 N 0.0914(4) 0.7598(4) 0.3722(3) 0.0377(12) Uani 1 1 d . . .
C37 C 0.0072(4) 0.4627(3) 0.5603(2) 0.0188(10) Uani 1 1 d . . .
H37A H 0.0106 0.4368 0.6007 0.023 Uiso 1 1 calc R . .
C38 C 0.0574(4) 0.5469(4) 0.5495(2) 0.0202(10) Uani 1 1 d . . .
H38A H 0.0970 0.5791 0.5822 0.024 Uiso 1 1 calc R . .
C39 C 0.0524(4) 0.5896(3) 0.4891(2) 0.0173(10) Uani 1 1 d . . .
C40 C 0.1008(4) 0.6761(4) 0.4781(2) 0.0221(11) Uani 1 1 d . . .
C41 C 0.1584(5) 0.7294(4) 0.5266(3) 0.0262(12) Uani 1 1 d . . .
C42 C 0.0957(5) 0.7218(4) 0.4184(3) 0.0254(11) Uani 1 1 d . . .

loop_
_atom_site_aniso_label
_atom_site_aniso_U_11
_atom_site_aniso_U_22
_atom_site_aniso_U_33
_atom_site_aniso_U_23
_atom_site_aniso_U_13
_atom_site_aniso_U_12
Cu1 0.0143(3) 0.0074(3) 0.0098(3) -0.0001(2) -0.00066(19) -0.0004(2)
N1 0.0149(18) 0.0099(18) 0.0083(18) -0.0016(14) 0.0002(14) 0.0007(14)
N2 0.0156(19) 0.0092(18) 0.0138(19) -0.0009(15) -0.0016(14) -0.0015(15)
N3 0.0136(18) 0.0085(18) 0.0138(19) 0.0031(15) 0.0001(14) -0.0002(14)
N4 0.0150(19) 0.0099(18) 0.0122(19) -0.0002(15) -0.0015(14) -0.0002(14)
C1 0.012(2) 0.011(2) 0.013(2) 0.0026(17) 0.0015(16) 0.0003(17)
C2 0.013(2) 0.012(2) 0.020(2) -0.0014(18) -0.0004(17) 0.0010(17)
C3 0.013(2) 0.011(2) 0.019(2) -0.0003(18) -0.0012(17) 0.0009(17)
C4 0.010(2) 0.012(2) 0.016(2) -0.0034(18) 0.0004(17) 0.0014(17)
C5 0.011(2) 0.017(2) 0.016(2) -0.0062(18) -0.0017(17) 0.0006(18)
C6 0.013(2) 0.013(2) 0.011(2) -0.0026(17) -0.0002(16) 0.0033(17)
C7 0.018(2) 0.014(2) 0.014(2) -0.0011(18) 0.0002(18) 0.0027(18)
C8 0.021(2) 0.015(2) 0.010(2) -0.0014(18) 0.0000(17) -0.0008(18)
C9 0.016(2) 0.015(2) 0.008(2) 0.0027(17) -0.0008(16) 0.0005(18)
C10 0.013(2) 0.016(2) 0.013(2) 0.0021(18) 0.0015(17) -0.0010(17)
C11 0.012(2) 0.012(2) 0.017(2) -0.0007(18) 0.0033(17) 0.0001(17)
C12 0.013(2) 0.013(2) 0.017(2) 0.0000(18) 0.0018(17) 0.0008(17)
C13 0.012(2) 0.011(2) 0.018(2) -0.0034(18) 0.0018(17) 0.0012(17)
C14 0.012(2) 0.012(2) 0.018(2) -0.0014(18) -0.0007(17) 0.0016(17)
C15 0.010(2) 0.015(2) 0.019(2) -0.0044(19) -0.0008(17) 0.0022(17)
C16 0.012(2) 0.015(2) 0.019(2) 0.0012(19) 0.0009(17) 0.0016(18)
C17 0.015(2) 0.013(2) 0.017(2) -0.0008(18) -0.0005(17) 0.0019(17)
C18 0.014(2) 0.016(2) 0.015(2) -0.0012(18) -0.0004(17) 0.0006(18)
C19 0.015(2) 0.012(2) 0.016(2) -0.0002(18) 0.0004(17) 0.0026(17)
C20 0.016(2) 0.010(2) 0.015(2) 0.0030(18) 0.0010(17) -0.0002(17)
C21 0.019(2) 0.014(2) 0.021(2) 0.0021(19) -0.0023(19) -0.0048(19)
C22 0.027(3) 0.012(2) 0.022(3) 0.0013(19) -0.001(2) 0.000(2)
C23 0.021(2) 0.013(2) 0.025(3) -0.001(2) -0.005(2) -0.0035(19)
C24 0.035(3) 0.021(3) 0.023(3) -0.008(2) 0.004(2) -0.003(2)
C25 0.025(3) 0.018(2) 0.014(2) -0.0002(19) -0.0034(19) -0.002(2)
C26 0.026(3) 0.031(3) 0.018(3) 0.001(2) -0.008(2) -0.002(2)
C27 0.032(3) 0.022(3) 0.012(2) 0.002(2) -0.002(2) -0.006(2)
C28 0.051(4) 0.028(3) 0.019(3) 0.010(2) -0.003(2) 0.005(3)
C29 0.017(2) 0.017(2) 0.020(2) -0.0004(19) -0.0014(18) -0.0040(19)
C30 0.040(3) 0.020(3) 0.022(3) 0.008(2) 0.005(2) 0.008(2)
C31 0.015(2) 0.013(2) 0.018(2) 0.0017(19) -0.0028(18) -0.0043(18)
C32 0.023(3) 0.022(3) 0.022(3) -0.006(2) -0.002(2) 0.001(2)
C33 0.022(2) 0.019(2) 0.013(2) 0.0004(19) -0.0024(18) -0.0024(19)
C34 0.029(3) 0.024(3) 0.018(2) -0.006(2) -0.001(2) -0.002(2)
C35 0.024(2) 0.016(2) 0.013(2) -0.0011(18) 0.0006(18) -0.0022(19)
C36 0.024(3) 0.019(3) 0.024(3) 0.008(2) -0.001(2) -0.002(2)
N5 0.026(2) 0.027(3) 0.050(3) -0.014(2) -0.001(2) -0.001(2)
N6 0.035(3) 0.031(3) 0.047(3) 0.007(2) 0.014(2) 0.008(2)
C37 0.018(2) 0.020(2) 0.018(2) -0.004(2) -0.0001(18) 0.0072(19)
C38 0.017(2) 0.022(3) 0.021(2) -0.010(2) -0.0020(19) 0.004(2)
C39 0.018(2) 0.017(2) 0.017(2) -0.0061(19) 0.0009(18) 0.0059(19)
C40 0.013(2) 0.025(3) 0.029(3) -0.005(2) 0.0024(19) 0.004(2)
C41 0.020(3) 0.020(3) 0.039(3) -0.005(2) 0.002(2) 0.004(2)
C42 0.022(3) 0.024(3) 0.030(3) 0.005(2) 0.007(2) 0.004(2)

loop_
_atom_type_symbol
_atom_type_description
_atom_type_scat_dispersion_real
_atom_type_scat_dispersion_imag
_atom_type_scat_source
C C 0.0033 0.0016 'International Tables Vol C Tables 4.2.6.8 and 6.1.1.4'
H H 0.0000 0.0000 'International Tables Vol C Tables 4.2.6.8 and 6.1.1.4'
N N 0.0061 0.0033 'International Tables Vol C Tables 4.2.6.8 and 6.1.1.4'
Cu Cu 0.3201 1.2651 'International Tables Vol C Tables 4.2.6.8 and 6.1.1.4'

loop_
_geom_angle_atom_site_label_1
_geom_angle_atom_site_label_2
_geom_angle_atom_site_label_3
_geom_angle
_geom_angle_site_symmetry_1
_geom_angle_site_symmetry_3
_geom_angle_publ_flag
N2 Cu1 N3 90.28(15) . . ?
N2 Cu1 N4 176.73(15) . . ?
N3 Cu1 N4 89.76(15) . . ?
N2 Cu1 N1 90.02(15) . . ?
N3 Cu1 N1 178.98(15) . . ?
N4 Cu1 N1 89.89(15) . . ?
C4 N1 C1 106.0(4) . . ?
C4 N1 Cu1 127.5(3) . . ?
C1 N1 Cu1 126.4(3) . . ?
C19 N2 C16 105.2(4) . . ?
C19 N2 Cu1 127.6(3) . . ?
C16 N2 Cu1 127.1(3) . . ?
C11 N3 C14 105.5(4) . . ?
C11 N3 Cu1 127.6(3) . . ?
C14 N3 Cu1 126.9(3) . . ?
C9 N4 C6 105.6(4) . . ?
C9 N4 Cu1 127.4(3) . . ?
C6 N4 Cu1 127.1(3) . . ?
N1 C1 C20 125.3(4) . . ?
N1 C1 C2 110.3(4) . . ?
C20 C1 C2 124.3(4) . . ?
C3 C2 C1 106.5(4) . . ?
C3 C2 C21 127.7(4) . . ?
C1 C2 C21 125.8(4) . . ?
C2 C3 C4 106.5(4) . . ?
C2 C3 C23 127.9(4) . . ?
C4 C3 C23 125.6(4) . . ?
N1 C4 C5 124.2(4) . . ?
N1 C4 C3 110.7(4) . . ?
C5 C4 C3 125.1(4) . . ?
C6 C5 C4 126.4(4) . . ?
N4 C6 C5 124.7(4) . . ?
N4 C6 C7 110.7(4) . . ?
C5 C6 C7 124.6(4) . . ?
C8 C7 C6 106.9(4) . . ?
C8 C7 C25 127.8(4) . . ?
C6 C7 C25 125.2(4) . . ?
C7 C8 C9 105.9(4) . . ?
C7 C8 C27 127.7(4) . . ?
C9 C8 C27 126.4(4) . . ?
N4 C9 C10 124.7(4) . . ?
N4 C9 C8 111.0(4) . . ?
C10 C9 C8 124.3(4) . . ?
C9 C10 C11 125.8(4) . . ?
N3 C11 C10 124.8(4) . . ?
N3 C11 C12 110.4(4) . . ?
C10 C11 C12 124.8(4) . . ?
C13 C12 C11 107.3(4) . . ?
C13 C12 C29 127.1(4) . . ?
C11 C12 C29 125.6(4) . . ?
C12 C13 C14 106.0(4) . . ?
C12 C13 C31 129.0(4) . . ?
C14 C13 C31 125.0(4) . . ?
C15 C14 N3 125.1(4) . . ?
C15 C14 C13 124.1(4) . . ?
N3 C14 C13 110.8(4) . . ?
C14 C15 C16 125.5(4) . . ?
N2 C16 C15 124.9(4) . . ?
N2 C16 C17 111.1(4) . . ?
C15 C16 C17 123.9(4) . . ?
C18 C17 C16 106.5(4) . . ?
C18 C17 C33 128.8(4) . . ?
C16 C17 C33 124.5(4) . . ?
C17 C18 C19 106.3(4) . . ?
C17 C18 C35 127.8(4) . . ?
C19 C18 C35 125.9(4) . . ?
N2 C19 C20 124.5(4) . . ?
N2 C19 C18 110.9(4) . . ?
C20 C19 C18 124.6(4) . . ?
C1 C20 C19 125.7(4) . . ?
C2 C21 C22 114.3(4) . . ?
C3 C23 C24 112.4(4) . . ?
C7 C25 C26 113.2(4) . . ?
C8 C27 C28 113.9(4) . . ?
C12 C29 C30 112.3(4) . . ?
C13 C31 C32 113.2(4) . . ?
C17 C33 C34 111.9(4) . . ?
C18 C35 C36 113.2(4) . . ?
C38 C37 C39 120.8(5) . 3_566 ?
C37 C38 C39 121.4(5) . . ?
C40 C39 C38 121.6(5) . . ?
C40 C39 C37 120.5(5) . 3_566 ?
C38 C39 C37 117.8(4) . 3_566 ?
C39 C40 C41 121.3(5) . . ?
C39 C40 C42 123.1(5) . . ?
C41 C40 C42 115.5(5) . . ?
N5 C41 C40 178.3(6) . . ?
N6 C42 C40 178.3(6) . . ?

loop_
_geom_bond_atom_site_label_1
_geom_bond_atom_site_label_2
_geom_bond_distance
_geom_bond_site_symmetry_2
_geom_bond_publ_flag
Cu1 N2 2.001(4) . ?
Cu1 N3 2.005(4) . ?
Cu1 N4 2.011(4) . ?
Cu1 N1 2.017(4) . ?
N1 C4 1.372(6) . ?
N1 C1 1.375(6) . ?
N2 C19 1.373(6) . ?
N2 C16 1.379(6) . ?
N3 C11 1.369(6) . ?
N3 C14 1.383(6) . ?
N4 C9 1.373(6) . ?
N4 C6 1.379(6) . ?
C1 C20 1.384(6) . ?
C1 C2 1.450(6) . ?
C2 C3 1.373(7) . ?
C2 C21 1.504(6) . ?
C3 C4 1.443(6) . ?
C3 C23 1.503(6) . ?
C4 C5 1.389(7) . ?
C5 C6 1.387(7) . ?
C6 C7 1.450(6) . ?
C7 C8 1.371(7) . ?
C7 C25 1.503(6) . ?
C8 C9 1.460(6) . ?
C8 C27 1.503(6) . ?
C9 C10 1.384(6) . ?
C10 C11 1.390(6) . ?
C11 C12 1.452(6) . ?
C12 C13 1.359(6) . ?
C12 C29 1.508(6) . ?
C13 C14 1.452(6) . ?
C13 C31 1.507(6) . ?
C14 C15 1.381(7) . ?
C15 C16 1.392(7) . ?
C16 C17 1.447(7) . ?
C17 C18 1.365(7) . ?
C17 C33 1.500(6) . ?
C18 C19 1.458(6) . ?
C18 C35 1.502(6) . ?
C19 C20 1.388(6) . ?
C21 C22 1.534(7) . ?
C23 C24 1.529(7) . ?
C25 C26 1.533(7) . ?
C27 C28 1.523(8) . ?
C29 C30 1.533(7) . ?
C31 C32 1.528(7) . ?
C33 C34 1.529(7) . ?
C35 C36 1.536(7) . ?
N5 C41 1.146(7) . ?
N6 C42 1.138(7) . ?
C37 C38 1.342(7) . ?
C37 C39 1.461(7) 3_566 ?
C38 C39 1.444(7) . ?
C39 C40 1.364(7) . ?
C39 C37 1.461(7) 3_566 ?
C40 C41 1.442(7) . ?
C40 C42 1.450(8) . ?
